data_4081243
loop_
_publ_author_name
'Sch\"afer, Andr\'e'
'Rei\&smann, Matti'
'Jung, Sebastian'
'Sch\"afer, Annemarie'
'Saak, Wolfgang'
'Brendler, Erica'
'M\"uller, Thomas'

_publ_section_title
;
 Synthesis of Silylium and Germylium Ions by a Substituent Exchange
 Reaction
;
_journal_name_full Organometallics
_journal_page_first 4713
_journal_paper_doi 10.1021/om400366z
_journal_volume 32
_journal_year 2013
_chemical_formula_sum 'C42 H36 B12 Cl12 N2'
_chemical_formula_weight 1123.85
_chemical_name_systematic
; 
 ? 
;
_space_group_IT_number 14
_symmetry_cell_setting monoclinic
_symmetry_space_group_name_Hall '-P 2yn'
_symmetry_space_group_name_H-M 'P 1 21/n 1'
_atom_sites_solution_hydrogens geom
_atom_sites_solution_primary direct
_atom_sites_solution_secondary difmap
_audit_creation_method SHELXL-97
_cell_angle_alpha 90.00
_cell_angle_beta 107.9460(10)
_cell_angle_gamma 90.00
_cell_formula_units_Z 2
_cell_length_a 12.5998(3)
_cell_length_b 12.5409(2)
_cell_length_c 17.0420(3)
_cell_measurement_reflns_used 9844
_cell_measurement_temperature 153(2)
_cell_measurement_theta_max 34.96
_cell_measurement_theta_min 3.40
_cell_volume 2561.84(9)
_computing_cell_refinement 'Bruker SAINT'
_computing_data_collection 'Bruker APEX2'
_computing_data_reduction 'Bruker SAINT'
_computing_molecular_graphics 'Diamond Crystal Impact, 2010)'
_computing_publication_material 'SHELX-97 (Sheldrick, 2008)'
_computing_structure_refinement 'SHELXL-97 (Sheldrick, 2008)'
_computing_structure_solution 'SHELXS-97 (Sheldrick, 2008)'
_diffrn_ambient_temperature 153(2)
_diffrn_measured_fraction_theta_full 0.995
_diffrn_measured_fraction_theta_max 0.995
_diffrn_measurement_device_type 'Bruker APEX-II CCD'
_diffrn_measurement_method '\f and \w scans'
_diffrn_radiation_monochromator graphite
_diffrn_radiation_source 'fine-focus sealed tube'
_diffrn_radiation_type MoK\a
_diffrn_radiation_wavelength 0.71073
_diffrn_reflns_av_R_equivalents 0.0441
_diffrn_reflns_av_sigmaI/netI 0.0325
_diffrn_reflns_limit_h_max 20
_diffrn_reflns_limit_h_min -20
_diffrn_reflns_limit_k_max 20
_diffrn_reflns_limit_k_min -16
_diffrn_reflns_limit_l_max 19
_diffrn_reflns_limit_l_min -27
_diffrn_reflns_number 46344
_diffrn_reflns_theta_full 35.01
_diffrn_reflns_theta_max 35.01
_diffrn_reflns_theta_min 2.35
_exptl_absorpt_coefficient_mu 0.684
_exptl_absorpt_correction_T_max 0.7739
_exptl_absorpt_correction_T_min 0.7279
_exptl_absorpt_correction_type numerical
_exptl_absorpt_process_details 'Bruker SAINT'
_exptl_crystal_colour orange
_exptl_crystal_density_diffrn 1.457
_exptl_crystal_density_method 'not measured'
_exptl_crystal_description polyhedron
_exptl_crystal_F_000 1132
_exptl_crystal_size_max 0.50
_exptl_crystal_size_mid 0.41
_exptl_crystal_size_min 0.40
_refine_diff_density_max 0.505
_refine_diff_density_min -0.297
_refine_diff_density_rms 0.060
_refine_ls_extinction_method none
_refine_ls_goodness_of_fit_ref 1.028
_refine_ls_hydrogen_treatment constr
_refine_ls_matrix_type full
_refine_ls_number_parameters 336
_refine_ls_number_reflns 11245
_refine_ls_number_restraints 0
_refine_ls_restrained_S_all 1.028
_refine_ls_R_factor_all 0.0352
_refine_ls_R_factor_gt 0.0269
_refine_ls_shift/su_max 0.002
_refine_ls_shift/su_mean 0.000
_refine_ls_structure_factor_coef Fsqd
_refine_ls_weighting_details 'calc w=1/[\s^2^(Fo^2^)+(0.0332P)^2^+0.5396P] where P=(Fo^2^+2Fc^2^)/3'
_refine_ls_weighting_scheme calc
_refine_ls_wR_factor_gt 0.0698
_refine_ls_wR_factor_ref 0.0752
_reflns_number_gt 9590
_reflns_number_total 11245
_reflns_threshold_expression >2sigma(I)
_cod_data_source_file om400366z_si_003.cif
_cod_data_source_block ANS201
_cod_original_sg_symbol_H-M P21/n
_cod_database_code 4081243

loop_
_symmetry_equiv_pos_as_xyz
'x, y, z'
'-x+1/2, y+1/2, -z+1/2'
'-x, -y, -z'
'x-1/2, -y-1/2, z-1/2'

loop_
_atom_site_label
_atom_site_type_symbol
_atom_site_fract_x
_atom_site_fract_y
_atom_site_fract_z
_atom_site_U_iso_or_equiv
_atom_site_adp_type
_atom_site_occupancy
_atom_site_symmetry_multiplicity
_atom_site_calc_flag
_atom_site_refinement_flags
_atom_site_disorder_assembly
_atom_site_disorder_group
Cl1 Cl 0.712538(15) 0.465375(17) 0.954874(12) 0.02018(4) Uani 1 1 d . . .
Cl2 Cl 0.907973(17) 0.261769(16) 1.062940(12) 0.01984(4) Uani 1 1 d . . .
Cl3 Cl 0.873132(17) 0.317204(16) 0.845556(12) 0.02005(4) Uani 1 1 d . . .
Cl4 Cl 0.834206(17) 0.602427(17) 0.811276(11) 0.02097(4) Uani 1 1 d . . .
Cl5 Cl 0.846515(17) 0.728916(15) 1.009420(13) 0.02011(4) Uani 1 1 d . . .
Cl6 Cl 0.893589(18) 0.518329(17) 1.166196(12) 0.02182(4) Uani 1 1 d . . .
B1 B 0.86011(7) 0.48447(7) 0.97788(5) 0.01501(13) Uani 1 1 d . . .
B2 B 0.95597(7) 0.38428(7) 1.03139(5) 0.01511(14) Uani 1 1 d . . .
B3 B 0.93851(7) 0.41057(7) 0.92502(5) 0.01497(13) Uani 1 1 d . . .
B4 B 0.91941(7) 0.55099(7) 0.90838(5) 0.01495(13) Uani 1 1 d . . .
B5 B 0.92504(7) 0.61148(7) 1.00467(5) 0.01518(14) Uani 1 1 d . . .
B6 B 0.94773(7) 0.50836(7) 1.08079(5) 0.01542(14) Uani 1 1 d . . .
C1 C 0.47387(7) 0.50597(7) 0.79026(5) 0.01992(14) Uani 1 1 d . . .
C2 C 0.43486(7) 0.41336(7) 0.82350(5) 0.02076(15) Uani 1 1 d . . .
C3 C 0.40250(8) 0.32027(8) 0.77538(6) 0.02660(18) Uani 1 1 d . . .
H3 H 0.4049 0.3190 0.7202 0.032 Uiso 1 1 calc R . .
C4 C 0.36749(9) 0.23130(9) 0.80807(7) 0.0317(2) Uani 1 1 d . . .
H4 H 0.3457 0.1690 0.7753 0.038 Uiso 1 1 calc R . .
C5 C 0.36396(9) 0.23237(9) 0.88914(7) 0.0317(2) Uani 1 1 d . . .
H5 H 0.3400 0.1708 0.9114 0.038 Uiso 1 1 calc R . .
C6 C 0.39529(8) 0.32316(9) 0.93718(6) 0.02759(18) Uani 1 1 d . . .
H6 H 0.3929 0.3236 0.9924 0.033 Uiso 1 1 calc R . .
C7 C 0.42991(8) 0.41283(8) 0.90507(5) 0.02304(15) Uani 1 1 d . . .
H7 H 0.4506 0.4749 0.9382 0.028 Uiso 1 1 calc R . .
C8 C 0.46290(7) 0.61212(7) 0.81978(5) 0.02093(15) Uani 1 1 d . . .
C9 C 0.37373(8) 0.64002(9) 0.84983(6) 0.02612(17) Uani 1 1 d . . .
H9 H 0.3196 0.5881 0.8516 0.031 Uiso 1 1 calc R . .
C10 C 0.36528(9) 0.74280(9) 0.87656(7) 0.0317(2) Uani 1 1 d . . .
H10 H 0.3050 0.7614 0.8963 0.038 Uiso 1 1 calc R . .
C11 C 0.44422(10) 0.81907(9) 0.87475(7) 0.0327(2) Uani 1 1 d . . .
H11 H 0.4374 0.8896 0.8929 0.039 Uiso 1 1 calc R . .
C12 C 0.53337(9) 0.79283(8) 0.84647(7) 0.02980(19) Uani 1 1 d . . .
H12 H 0.5876 0.8452 0.8459 0.036 Uiso 1 1 calc R . .
C13 C 0.54301(8) 0.69045(7) 0.81920(6) 0.02364(16) Uani 1 1 d . . .
H13 H 0.6040 0.6728 0.8000 0.028 Uiso 1 1 calc R . .
C14 C 0.52572(7) 0.49267(7) 0.72633(5) 0.01997(14) Uani 1 1 d . . .
C15 C 0.50676(8) 0.56797(7) 0.66193(5) 0.02388(16) Uani 1 1 d . . .
H15 H 0.4611 0.6285 0.6613 0.029 Uiso 1 1 calc R . .
C16 C 0.55442(9) 0.55381(8) 0.59981(5) 0.02642(17) Uani 1 1 d . . .
H16 H 0.5397 0.6033 0.5555 0.032 Uiso 1 1 calc R . .
C17 C 0.62405(9) 0.46694(8) 0.60214(6) 0.02587(17) Uani 1 1 d . . .
H17 H 0.6569 0.4577 0.5593 0.031 Uiso 1 1 calc R . .
C18 C 0.64620(8) 0.39361(7) 0.66628(6) 0.02406(16) Uani 1 1 d . . .
H18 H 0.6955 0.3357 0.6680 0.029 Uiso 1 1 calc R . .
C19 C 0.59648(7) 0.40505(7) 0.72755(5) 0.02132(15) Uani 1 1 d . . .
H19 H 0.6099 0.3539 0.7706 0.026 Uiso 1 1 calc R . .
N1A N 0.6521(6) 0.0056(6) 1.0004(5) 0.0616(14) Uani 0.50 1 d P A 1
C20A C 0.6523(8) 0.0709(10) 0.9564(6) 0.0371(11) Uani 0.50 1 d P A 1
C21A C 0.6569(8) 0.1621(8) 0.9026(4) 0.0337(10) Uani 0.50 1 d P A 1
H21A H 0.6135 0.2216 0.9142 0.051 Uiso 0.50 1 calc PR A 1
H21B H 0.6256 0.1409 0.8447 0.051 Uiso 0.50 1 calc PR A 1
H21C H 0.7346 0.1844 0.9132 0.051 Uiso 0.50 1 calc PR A 1
N1B N 0.6933(6) 0.0165(6) 1.0263(5) 0.075(2) Uani 0.50 1 d P B 2
C20B C 0.6761(8) 0.0779(10) 0.9735(6) 0.0475(19) Uani 0.50 1 d P B 2
C21B C 0.6536(10) 0.1480(10) 0.9052(6) 0.059(3) Uani 0.50 1 d P B 2
H21D H 0.6409 0.2201 0.9226 0.089 Uiso 0.50 1 calc PR B 2
H21E H 0.5870 0.1236 0.8619 0.089 Uiso 0.50 1 calc PR B 2
H21F H 0.7174 0.1488 0.8837 0.089 Uiso 0.50 1 calc PR B 2

loop_
_atom_site_aniso_label
_atom_site_aniso_U_11
_atom_site_aniso_U_22
_atom_site_aniso_U_33
_atom_site_aniso_U_23
_atom_site_aniso_U_13
_atom_site_aniso_U_12
Cl1 0.01316(7) 0.02407(9) 0.02372(8) -0.00124(7) 0.00627(6) -0.00151(6)
Cl2 0.02242(9) 0.01703(8) 0.02197(8) 0.00337(6) 0.00962(7) -0.00267(6)
Cl3 0.02188(8) 0.01944(8) 0.01815(8) -0.00478(6) 0.00517(6) -0.00269(6)
Cl4 0.02189(9) 0.02322(9) 0.01557(7) 0.00362(7) 0.00250(6) 0.00159(7)
Cl5 0.01993(8) 0.01661(8) 0.02580(9) 0.00000(7) 0.00997(7) 0.00312(6)
Cl6 0.02475(9) 0.02671(9) 0.01857(8) -0.00178(7) 0.01337(7) -0.00231(7)
B1 0.0138(3) 0.0165(3) 0.0156(3) 0.0002(3) 0.0057(3) -0.0006(3)
B2 0.0155(3) 0.0155(3) 0.0152(3) 0.0009(3) 0.0059(3) -0.0003(3)
B3 0.0151(3) 0.0155(3) 0.0148(3) -0.0008(3) 0.0054(3) -0.0010(3)
B4 0.0152(3) 0.0164(3) 0.0135(3) 0.0012(3) 0.0047(2) 0.0001(3)
B5 0.0153(3) 0.0154(3) 0.0161(3) 0.0003(3) 0.0065(3) 0.0005(3)
B6 0.0161(3) 0.0173(3) 0.0144(3) 0.0001(3) 0.0071(3) -0.0007(3)
C1 0.0181(3) 0.0250(4) 0.0159(3) 0.0004(3) 0.0040(3) -0.0009(3)
C2 0.0198(3) 0.0262(4) 0.0161(3) -0.0005(3) 0.0053(3) -0.0041(3)
C3 0.0297(4) 0.0297(4) 0.0207(4) -0.0040(3) 0.0081(3) -0.0078(3)
C4 0.0340(5) 0.0290(5) 0.0330(5) -0.0038(4) 0.0116(4) -0.0098(4)
C5 0.0300(5) 0.0313(5) 0.0367(5) 0.0062(4) 0.0145(4) -0.0049(4)
C6 0.0267(4) 0.0353(5) 0.0237(4) 0.0052(4) 0.0121(3) -0.0012(4)
C7 0.0226(4) 0.0299(4) 0.0177(3) -0.0007(3) 0.0078(3) -0.0032(3)
C8 0.0197(3) 0.0249(4) 0.0187(3) 0.0004(3) 0.0068(3) 0.0007(3)
C9 0.0197(4) 0.0335(5) 0.0268(4) -0.0005(4) 0.0096(3) 0.0006(3)
C10 0.0272(4) 0.0369(5) 0.0344(5) -0.0023(4) 0.0144(4) 0.0073(4)
C11 0.0389(5) 0.0277(4) 0.0354(5) -0.0021(4) 0.0169(4) 0.0062(4)
C12 0.0356(5) 0.0252(4) 0.0332(5) -0.0024(4) 0.0173(4) -0.0020(4)
C13 0.0257(4) 0.0243(4) 0.0244(4) 0.0002(3) 0.0128(3) -0.0006(3)
C14 0.0224(4) 0.0218(3) 0.0166(3) 0.0005(3) 0.0073(3) -0.0017(3)
C15 0.0317(4) 0.0216(4) 0.0197(3) 0.0020(3) 0.0098(3) 0.0006(3)
C16 0.0392(5) 0.0231(4) 0.0195(3) 0.0009(3) 0.0127(3) -0.0040(4)
C17 0.0329(4) 0.0256(4) 0.0234(4) -0.0053(3) 0.0151(3) -0.0071(3)
C18 0.0265(4) 0.0228(4) 0.0248(4) -0.0039(3) 0.0107(3) -0.0022(3)
C19 0.0243(4) 0.0205(3) 0.0195(3) 0.0004(3) 0.0073(3) -0.0012(3)
N1A 0.095(4) 0.0355(17) 0.073(3) 0.002(2) 0.053(3) -0.009(2)
C20A 0.044(3) 0.033(2) 0.043(2) -0.0143(18) 0.0256(19) -0.0109(19)
C21A 0.036(2) 0.0338(15) 0.0319(18) 0.0029(13) 0.0113(15) -0.0050(13)
N1B 0.112(6) 0.043(2) 0.103(5) 0.003(3) 0.082(4) 0.005(3)
C20B 0.056(5) 0.0323(17) 0.072(6) -0.021(3) 0.046(4) -0.014(3)
C21B 0.045(3) 0.067(6) 0.071(4) -0.002(3) 0.026(3) 0.002(3)

loop_
_atom_type_symbol
_atom_type_description
_atom_type_scat_dispersion_real
_atom_type_scat_dispersion_imag
_atom_type_scat_source
C C 0.0033 0.0016 'International Tables Vol C Tables 4.2.6.8 and 6.1.1.4'
H H 0.0000 0.0000 'International Tables Vol C Tables 4.2.6.8 and 6.1.1.4'
B B 0.0013 0.0007 'International Tables Vol C Tables 4.2.6.8 and 6.1.1.4'
Cl Cl 0.1484 0.1585 'International Tables Vol C Tables 4.2.6.8 and 6.1.1.4'
N N 0.0061 0.0033 'International Tables Vol C Tables 4.2.6.8 and 6.1.1.4'

loop_
_geom_angle_atom_site_label_1
_geom_angle_atom_site_label_2
_geom_angle_atom_site_label_3
_geom_angle
_geom_angle_site_symmetry_1
_geom_angle_site_symmetry_3
B5 B1 B2 108.23(6) . .
B5 B1 B6 60.22(5) . .
B2 B1 B6 60.05(5) . .
B5 B1 B3 108.10(6) . .
B2 B1 B3 60.05(5) . .
B6 B1 B3 108.15(6) . .
B5 B1 B4 60.08(5) . .
B2 B1 B4 108.14(6) . .
B6 B1 B4 108.29(6) . .
B3 B1 B4 59.99(5) . .
B5 B1 Cl1 122.52(6) . .
B2 B1 Cl1 120.66(6) . .
B6 B1 Cl1 121.48(6) . .
B3 B1 Cl1 121.14(5) . .
B4 B1 Cl1 122.24(5) . .
B4 B2 B1 108.08(6) 3_767 .
B4 B2 B6 60.10(5) 3_767 .
B1 B2 B6 59.99(5) . .
B4 B2 B5 60.11(5) 3_767 3_767
B1 B2 B5 108.08(6) . 3_767
B6 B2 B5 108.21(6) . 3_767
B4 B2 B3 108.11(6) 3_767 .
B1 B2 B3 60.01(5) . .
B6 B2 B3 108.07(6) . .
B5 B2 B3 60.02(5) 3_767 .
B4 B2 Cl2 122.38(5) 3_767 .
B1 B2 Cl2 121.22(5) . .
B6 B2 Cl2 122.05(5) . .
B5 B2 Cl2 121.64(6) 3_767 .
B3 B2 Cl2 120.96(5) . .
B6 B3 B1 108.10(6) 3_767 .
B6 B3 Cl3 121.43(5) 3_767 .
B1 B3 Cl3 121.61(5) . .
B6 B3 B2 108.14(6) 3_767 .
B1 B3 B2 59.94(5) . .
Cl3 B3 B2 122.09(6) . .
B6 B3 B4 60.09(5) 3_767 .
B1 B3 B4 60.07(5) . .
Cl3 B3 B4 121.12(5) . .
B2 B3 B4 108.12(6) . .
B6 B3 B5 60.17(5) 3_767 3_767
B1 B3 B5 108.00(6) . 3_767
Cl3 B3 B5 121.99(6) . 3_767
B2 B3 B5 59.98(5) . 3_767
B4 B3 B5 108.25(6) . 3_767
B2 B4 B3 107.77(6) 3_767 .
B2 B4 B6 60.03(5) 3_767 3_767
B3 B4 B6 59.87(5) . 3_767
B2 B4 B5 60.03(5) 3_767 .
B3 B4 B5 107.86(6) . .
B6 B4 B5 108.08(6) 3_767 .
B2 B4 B1 107.70(6) 3_767 .
B3 B4 B1 59.94(5) . .
B6 B4 B1 107.82(6) 3_767 .
B5 B4 B1 59.82(5) . .
B2 B4 Cl4 122.54(6) 3_767 .
B3 B4 Cl4 120.93(5) . .
B6 B4 Cl4 121.35(5) 3_767 .
B5 B4 Cl4 122.51(6) . .
B1 B4 Cl4 121.70(5) . .
B1 B5 B2 107.79(6) . 3_767
B1 B5 B3 107.68(6) . 3_767
B2 B5 B3 60.00(5) 3_767 3_767
B1 B5 B4 60.10(5) . .
B2 B5 B4 59.86(5) 3_767 .
B3 B5 B4 107.89(6) 3_767 .
B1 B5 Cl5 121.99(6) . .
B2 B5 Cl5 121.66(6) 3_767 .
B3 B5 Cl5 121.84(6) 3_767 .
B4 B5 Cl5 121.61(5) . .
B1 B5 B6 59.94(5) . .
B2 B5 B6 107.87(6) 3_767 .
B3 B5 B6 59.81(5) 3_767 .
B4 B5 B6 108.09(6) . .
Cl5 B5 B6 121.89(6) . .
B3 B6 B1 107.75(6) 3_767 .
B3 B6 B2 107.79(6) 3_767 .
B1 B6 B2 59.97(5) . .
B3 B6 B4 60.05(5) 3_767 3_767
B1 B6 B4 107.88(6) . 3_767
B2 B6 B4 59.87(5) . 3_767
B3 B6 B5 60.01(5) 3_767 .
B1 B6 B5 59.84(5) . .
B2 B6 B5 107.87(6) . .
B4 B6 B5 108.09(6) 3_767 .
B3 B6 Cl6 121.24(6) 3_767 .
B1 B6 Cl6 122.30(6) . .
B2 B6 Cl6 122.36(6) . .
B4 B6 Cl6 121.57(5) 3_767 .
B5 B6 Cl6 121.48(6) . .
C14 C1 C2 119.45(8) . .
C14 C1 C8 118.93(8) . .
C2 C1 C8 121.62(8) . .
C7 C2 C3 118.40(8) . .
C7 C2 C1 120.95(8) . .
C3 C2 C1 120.63(8) . .
C4 C3 C2 120.35(9) . .
C3 C4 C5 120.25(10) . .
C6 C5 C4 120.13(9) . .
C7 C6 C5 120.17(9) . .
C6 C7 C2 120.68(9) . .
C13 C8 C9 118.69(8) . .
C13 C8 C1 119.59(8) . .
C9 C8 C1 121.71(8) . .
C10 C9 C8 120.02(9) . .
C9 C10 C11 120.48(9) . .
C10 C11 C12 120.37(10) . .
C13 C12 C11 119.97(10) . .
C12 C13 C8 120.46(9) . .
C19 C14 C15 119.17(8) . .
C19 C14 C1 120.67(8) . .
C15 C14 C1 120.16(8) . .
C16 C15 C14 120.07(9) . .
C15 C16 C17 119.89(9) . .
C18 C17 C16 120.84(9) . .
C19 C18 C17 119.88(9) . .
C18 C19 C14 120.11(8) . .
N1A C20A C21A 176.1(7) . .
N1B C20B C21B 176.4(10) . .

loop_
_geom_bond_atom_site_label_1
_geom_bond_atom_site_label_2
_geom_bond_distance
_geom_bond_site_symmetry_2
Cl1 B1 1.7942(9) .
Cl2 B2 1.7932(9) .
Cl3 B3 1.7878(9) .
Cl4 B4 1.7923(8) .
Cl5 B5 1.7900(9) .
Cl6 B6 1.7919(8) .
B1 B5 1.7846(12) .
B1 B2 1.7861(12) .
B1 B6 1.7864(12) .
B1 B3 1.7873(12) .
B1 B4 1.7895(12) .
B2 B4 1.7847(12) 3_767
B2 B6 1.7875(12) .
B2 B5 1.7877(12) 3_767
B2 B3 1.7880(12) .
B3 B6 1.7849(12) 3_767
B3 B4 1.7881(12) .
B3 B5 1.7884(12) 3_767
B4 B2 1.7847(12) 3_767
B4 B6 1.7889(12) 3_767
B4 B5 1.7892(12) .
B5 B2 1.7877(12) 3_767
B5 B3 1.7884(12) 3_767
B5 B6 1.7913(12) .
B6 B3 1.7849(12) 3_767
B6 B4 1.7889(12) 3_767
C1 C14 1.4423(12) .
C1 C2 1.4432(12) .
C1 C8 1.4448(13) .
C2 C7 1.4106(12) .
C2 C3 1.4126(13) .
C3 C4 1.3788(14) .
C4 C5 1.3960(15) .
C5 C6 1.3869(16) .
C6 C7 1.3789(13) .
C8 C13 1.4105(13) .
C8 C9 1.4148(13) .
C9 C10 1.3821(15) .
C10 C11 1.3871(16) .
C11 C12 1.3913(15) .
C12 C13 1.3835(13) .
C14 C19 1.4111(12) .
C14 C15 1.4113(12) .
C15 C16 1.3802(13) .
C16 C17 1.3917(15) .
C17 C18 1.3894(13) .
C18 C19 1.3807(12) .
N1A C20A 1.111(14) .
C20A C21A 1.478(16) .
N1B C20B 1.152(15) .
C20B C21B 1.417(17) .

loop_
_geom_torsion_atom_site_label_1
_geom_torsion_atom_site_label_2
_geom_torsion_atom_site_label_3
_geom_torsion_atom_site_label_4
_geom_torsion
_geom_torsion_site_symmetry_1
_geom_torsion_site_symmetry_4
B5 B1 B2 B4 0.07(8) . 3_767
B6 B1 B2 B4 -37.43(5) . 3_767
B3 B1 B2 B4 100.90(6) . 3_767
B4 B1 B2 B4 63.67(8) . 3_767
Cl1 B1 B2 B4 -148.47(6) . 3_767
B5 B1 B2 B6 37.50(6) . .
B3 B1 B2 B6 138.33(6) . .
B4 B1 B2 B6 101.10(6) . .
Cl1 B1 B2 B6 -111.05(7) . .
B5 B1 B2 B5 -63.51(8) . 3_767
B6 B1 B2 B5 -101.02(6) . 3_767
B3 B1 B2 B5 37.31(6) . 3_767
B4 B1 B2 B5 0.08(8) . 3_767
Cl1 B1 B2 B5 147.94(6) . 3_767
B5 B1 B2 B3 -100.83(6) . .
B6 B1 B2 B3 -138.33(6) . .
B4 B1 B2 B3 -37.23(6) . .
Cl1 B1 B2 B3 110.63(7) . .
B5 B1 B2 Cl2 149.00(6) . .
B6 B1 B2 Cl2 111.50(7) . .
B3 B1 B2 Cl2 -110.17(7) . .
B4 B1 B2 Cl2 -147.40(6) . .
Cl1 B1 B2 Cl2 0.46(9) . .
B5 B1 B3 B6 0.12(8) . 3_767
B2 B1 B3 B6 -100.91(6) . 3_767
B6 B1 B3 B6 -63.59(8) . 3_767
B4 B1 B3 B6 37.48(5) . 3_767
Cl1 B1 B3 B6 149.25(6) . 3_767
B5 B1 B3 Cl3 -147.59(6) . .
B2 B1 B3 Cl3 111.37(7) . .
B6 B1 B3 Cl3 148.69(6) . .
B4 B1 B3 Cl3 -110.23(7) . .
Cl1 B1 B3 Cl3 1.53(9) . .
B5 B1 B3 B2 101.03(6) . .
B6 B1 B3 B2 37.32(6) . .
B4 B1 B3 B2 138.39(6) . .
Cl1 B1 B3 B2 -109.84(7) . .
B5 B1 B3 B4 -37.36(5) . .
B2 B1 B3 B4 -138.39(6) . .
B6 B1 B3 B4 -101.08(6) . .
Cl1 B1 B3 B4 111.76(7) . .
B5 B1 B3 B5 63.76(8) . 3_767
B2 B1 B3 B5 -37.27(6) . 3_767
B6 B1 B3 B5 0.04(8) . 3_767
B4 B1 B3 B5 101.12(6) . 3_767
Cl1 B1 B3 B5 -147.11(6) . 3_767
B4 B2 B3 B6 -0.01(8) 3_767 3_767
B1 B2 B3 B6 100.84(6) . 3_767
B6 B2 B3 B6 63.57(8) . 3_767
B5 B2 B3 B6 -37.46(6) 3_767 3_767
Cl2 B2 B3 B6 -148.57(6) . 3_767
B4 B2 B3 B1 -100.85(6) 3_767 .
B6 B2 B3 B1 -37.27(6) . .
B5 B2 B3 B1 -138.30(6) 3_767 .
Cl2 B2 B3 B1 110.59(7) . .
B4 B2 B3 Cl3 148.54(6) 3_767 .
B1 B2 B3 Cl3 -110.61(7) . .
B6 B2 B3 Cl3 -147.88(6) . .
B5 B2 B3 Cl3 111.09(7) 3_767 .
Cl2 B2 B3 Cl3 -0.02(9) . .
B4 B2 B3 B4 -63.59(8) 3_767 .
B1 B2 B3 B4 37.26(5) . .
B6 B2 B3 B4 -0.01(8) . .
B5 B2 B3 B4 -101.04(6) 3_767 .
Cl2 B2 B3 B4 147.85(6) . .
B4 B2 B3 B5 37.45(6) 3_767 3_767
B1 B2 B3 B5 138.30(6) . 3_767
B6 B2 B3 B5 101.03(6) . 3_767
Cl2 B2 B3 B5 -111.11(7) . 3_767
B6 B3 B4 B2 -37.56(5) 3_767 3_767
B1 B3 B4 B2 100.57(6) . 3_767
Cl3 B3 B4 B2 -148.39(6) . 3_767
B2 B3 B4 B2 63.37(8) . 3_767
B5 B3 B4 B2 -0.12(7) 3_767 3_767
B1 B3 B4 B6 138.14(6) . 3_767
Cl3 B3 B4 B6 -110.82(7) . 3_767
B2 B3 B4 B6 100.93(6) . 3_767
B5 B3 B4 B6 37.45(5) 3_767 3_767
B6 B3 B4 B5 -100.95(6) 3_767 .
B1 B3 B4 B5 37.19(5) . .
Cl3 B3 B4 B5 148.23(6) . .
B2 B3 B4 B5 -0.02(7) . .
B5 B3 B4 B5 -63.51(8) 3_767 .
B6 B3 B4 B1 -138.14(6) 3_767 .
Cl3 B3 B4 B1 111.04(7) . .
B2 B3 B4 B1 -37.21(5) . .
B5 B3 B4 B1 -100.69(6) 3_767 .
B6 B3 B4 Cl4 110.70(7) 3_767 .
B1 B3 B4 Cl4 -111.16(7) . .
Cl3 B3 B4 Cl4 -0.12(9) . .
B2 B3 B4 Cl4 -148.37(6) . .
B5 B3 B4 Cl4 148.15(6) 3_767 .
B5 B1 B4 B2 37.60(6) . 3_767
B2 B1 B4 B2 -63.42(8) . 3_767
B6 B1 B4 B2 0.15(8) . 3_767
B3 B1 B4 B2 -100.68(6) . 3_767
Cl1 B1 B4 B2 149.33(6) . 3_767
B5 B1 B4 B3 138.28(6) . .
B2 B1 B4 B3 37.26(5) . .
B6 B1 B4 B3 100.83(6) . .
Cl1 B1 B4 B3 -109.99(7) . .
B5 B1 B4 B6 100.96(6) . 3_767
B2 B1 B4 B6 -0.06(8) . 3_767
B6 B1 B4 B6 63.51(8) . 3_767
B3 B1 B4 B6 -37.32(6) . 3_767
Cl1 B1 B4 B6 -147.30(6) . 3_767
B2 B1 B4 B5 -101.02(6) . .
B6 B1 B4 B5 -37.45(6) . .
B3 B1 B4 B5 -138.28(6) . .
Cl1 B1 B4 B5 111.73(7) . .
B5 B1 B4 Cl4 -111.81(7) . .
B2 B1 B4 Cl4 147.17(6) . .
B6 B1 B4 Cl4 -149.26(6) . .
B3 B1 B4 Cl4 109.91(7) . .
Cl1 B1 B4 Cl4 -0.07(10) . .
B2 B1 B5 B2 63.33(8) . 3_767
B6 B1 B5 B2 100.75(6) . 3_767
B3 B1 B5 B2 -0.23(7) . 3_767
B4 B1 B5 B2 -37.55(5) . 3_767
Cl1 B1 B5 B2 -148.83(6) . 3_767
B2 B1 B5 B3 0.00(8) . 3_767
B6 B1 B5 B3 37.43(6) . 3_767
B3 B1 B5 B3 -63.55(8) . 3_767
B4 B1 B5 B3 -100.88(6) . 3_767
Cl1 B1 B5 B3 147.84(6) . 3_767
B2 B1 B5 B4 100.88(6) . .
B6 B1 B5 B4 138.30(6) . .
B3 B1 B5 B4 37.32(5) . .
Cl1 B1 B5 B4 -111.29(7) . .
B2 B1 B5 Cl5 -148.42(6) . .
B6 B1 B5 Cl5 -110.99(7) . .
B3 B1 B5 Cl5 148.03(6) . .
B4 B1 B5 Cl5 110.71(7) . .
Cl1 B1 B5 Cl5 -0.58(9) . .
B2 B1 B5 B6 -37.43(6) . .
B3 B1 B5 B6 -100.98(6) . .
B4 B1 B5 B6 -138.30(6) . .
Cl1 B1 B5 B6 110.41(7) . .
B2 B4 B5 B1 -137.86(6) 3_767 .
B3 B4 B5 B1 -37.24(5) . .
B6 B4 B5 B1 -100.52(6) 3_767 .
Cl4 B4 B5 B1 110.50(7) . .
B3 B4 B5 B2 100.62(6) . 3_767
B6 B4 B5 B2 37.34(6) 3_767 3_767
B1 B4 B5 B2 137.86(6) . 3_767
Cl4 B4 B5 B2 -111.64(7) . 3_767
B2 B4 B5 B3 -37.35(6) 3_767 3_767
B3 B4 B5 B3 63.27(8) . 3_767
B6 B4 B5 B3 -0.01(8) 3_767 3_767
B1 B4 B5 B3 100.51(6) . 3_767
Cl4 B4 B5 B3 -148.99(6) . 3_767
B2 B4 B5 Cl5 110.82(7) 3_767 .
B3 B4 B5 Cl5 -148.56(6) . .
B6 B4 B5 Cl5 148.16(6) 3_767 .
B1 B4 B5 Cl5 -111.33(7) . .
Cl4 B4 B5 Cl5 -0.83(9) . .
B2 B4 B5 B6 -100.58(6) 3_767 .
B3 B4 B5 B6 0.04(8) . .
B6 B4 B5 B6 -63.24(8) 3_767 .
B1 B4 B5 B6 37.28(6) . .
Cl4 B4 B5 B6 147.78(6) . .
B5 B1 B6 B3 -37.53(6) . 3_767
B2 B1 B6 B3 100.69(6) . 3_767
B3 B1 B6 B3 63.37(8) . 3_767
B4 B1 B6 B3 -0.14(8) . 3_767
Cl1 B1 B6 B3 -149.61(6) . 3_767
B5 B1 B6 B2 -138.22(6) . .
B3 B1 B6 B2 -37.32(6) . .
B4 B1 B6 B2 -100.83(6) . .
Cl1 B1 B6 B2 109.71(7) . .
B5 B1 B6 B4 -100.94(6) . 3_767
B2 B1 B6 B4 37.28(6) . 3_767
B3 B1 B6 B4 -0.04(8) . 3_767
B4 B1 B6 B4 -63.55(8) . 3_767
Cl1 B1 B6 B4 146.98(6) . 3_767
B2 B1 B6 B5 138.22(6) . .
B3 B1 B6 B5 100.90(6) . .
B4 B1 B6 B5 37.39(6) . .
Cl1 B1 B6 B5 -112.07(7) . .
B5 B1 B6 Cl6 110.31(7) . .
B2 B1 B6 Cl6 -111.47(7) . .
B3 B1 B6 Cl6 -148.78(6) . .
B4 B1 B6 Cl6 147.70(6) . .
Cl1 B1 B6 Cl6 -1.76(10) . .
B4 B2 B6 B3 37.58(5) 3_767 3_767
B1 B2 B6 B3 -100.63(6) . 3_767
B5 B2 B6 B3 0.17(8) 3_767 3_767
B3 B2 B6 B3 -63.35(8) . 3_767
Cl2 B2 B6 B3 149.22(6) . 3_767
B4 B2 B6 B1 138.21(6) 3_767 .
B5 B2 B6 B1 100.79(6) 3_767 .
B3 B2 B6 B1 37.28(6) . .
Cl2 B2 B6 B1 -110.16(7) . .
B1 B2 B6 B4 -138.21(6) . 3_767
B5 B2 B6 B4 -37.41(5) 3_767 3_767
B3 B2 B6 B4 -100.93(6) . 3_767
Cl2 B2 B6 B4 111.64(7) . 3_767
B4 B2 B6 B5 100.96(6) 3_767 .
B1 B2 B6 B5 -37.25(6) . .
B5 B2 B6 B5 63.55(8) 3_767 .
B3 B2 B6 B5 0.03(8) . .
Cl2 B2 B6 B5 -147.40(6) . .
B4 B2 B6 Cl6 -110.42(7) 3_767 .
B1 B2 B6 Cl6 111.37(7) . .
B5 B2 B6 Cl6 -147.83(6) 3_767 .
B3 B2 B6 Cl6 148.65(6) . .
Cl2 B2 B6 Cl6 1.22(9) . .
B1 B5 B6 B3 137.94(6) . 3_767
B2 B5 B6 B3 37.32(6) 3_767 3_767
B4 B5 B6 B3 100.59(6) . 3_767
Cl5 B5 B6 B3 -110.91(7) . 3_767
B2 B5 B6 B1 -100.63(6) 3_767 .
B3 B5 B6 B1 -137.94(6) 3_767 .
B4 B5 B6 B1 -37.35(5) . .
Cl5 B5 B6 B1 111.15(7) . .
B1 B5 B6 B2 37.30(6) . .
B2 B5 B6 B2 -63.32(8) 3_767 .
B3 B5 B6 B2 -100.64(6) 3_767 .
B4 B5 B6 B2 -0.05(8) . .
Cl5 B5 B6 B2 148.45(6) . .
B1 B5 B6 B4 100.59(6) . 3_767
B2 B5 B6 B4 -0.04(8) 3_767 3_767
B3 B5 B6 B4 -37.35(6) 3_767 3_767
B4 B5 B6 B4 63.24(8) . 3_767
Cl5 B5 B6 B4 -148.26(6) . 3_767
B1 B5 B6 Cl6 -111.65(7) . .
B2 B5 B6 Cl6 147.72(6) 3_767 .
B3 B5 B6 Cl6 110.41(7) 3_767 .
B4 B5 B6 Cl6 -149.00(6) . .
Cl5 B5 B6 Cl6 -0.50(9) . .
C14 C1 C2 C7 151.92(8) . .
C8 C1 C2 C7 -27.72(12) . .
C14 C1 C2 C3 -26.99(12) . .
C8 C1 C2 C3 153.38(9) . .
C7 C2 C3 C4 -0.27(14) . .
C1 C2 C3 C4 178.66(9) . .
C2 C3 C4 C5 -0.15(16) . .
C3 C4 C5 C6 0.24(17) . .
C4 C5 C6 C7 0.10(16) . .
C5 C6 C7 C2 -0.53(15) . .
C3 C2 C7 C6 0.61(14) . .
C1 C2 C7 C6 -178.32(9) . .
C14 C1 C8 C13 -30.57(12) . .
C2 C1 C8 C13 149.06(8) . .
C14 C1 C8 C9 149.70(8) . .
C2 C1 C8 C9 -30.67(12) . .
C13 C8 C9 C10 1.10(14) . .
C1 C8 C9 C10 -179.17(9) . .
C8 C9 C10 C11 -0.46(16) . .
C9 C10 C11 C12 -0.41(17) . .
C10 C11 C12 C13 0.62(17) . .
C11 C12 C13 C8 0.04(15) . .
C9 C8 C13 C12 -0.89(14) . .
C1 C8 C13 C12 179.37(9) . .
C2 C1 C14 C19 -37.62(12) . .
C8 C1 C14 C19 142.02(8) . .
C2 C1 C14 C15 142.86(8) . .
C8 C1 C14 C15 -37.50(12) . .
C19 C14 C15 C16 1.94(13) . .
C1 C14 C15 C16 -178.53(9) . .
C14 C15 C16 C17 -2.02(15) . .
C15 C16 C17 C18 0.20(15) . .
C16 C17 C18 C19 1.70(14) . .
C17 C18 C19 C14 -1.75(14) . .
C15 C14 C19 C18 -0.05(13) . .
C1 C14 C19 C18 -179.57(8) . .
